data_4320044
loop_
_publ_author_name
'Pierre D. Harvey'
'Nathalie Proulx'
'Genevi\`eve Martin'
'Marc Drouin'
'Daniel J. Nurco'
'Kevin M. Smith'
'Fr\'ed\'eric Bolze'
'Claude P. Gros'
'Roger Guilard'

_publ_section_title
;
 Preparation, Characterization, and Luminescence Properties of
 Gallium-Metal Face-to-Face Diporphyrins (M = H2, GaL, Ru(CO)(OH), Co)
;
_journal_name_full 'Inorganic Chemistry'
_journal_page_first 4134
_journal_page_last 4142
_journal_paper_doi 10.1021/ic001446j
_journal_volume 40
_journal_year 2001
_chemical_formula_moiety 'C79 H79 Ga N8 O2 Ru, 1.6(C H2 Cl2)'
_chemical_formula_sum 'C80.6 H82.2 Cl3.2 Ga N8 O2 Ru'
_chemical_formula_weight 1479.23
_chemical_name_common 'DPA [Ga-OH-Ru-CO]'
_chemical_name_systematic
;
    ?
;
_space_group_IT_number 14
_symmetry_cell_setting monoclinic
_symmetry_space_group_name_Hall '-P 2ybc'
_symmetry_space_group_name_H-M 'P 1 21/c 1'
_atom_sites_solution_hydrogens geom
_atom_sites_solution_primary direct
_atom_sites_solution_secondary difmap
_audit_creation_method SHELXL-97
_cell_angle_alpha 90.00
_cell_angle_beta 110.725(12)
_cell_angle_gamma 90.00
_cell_formula_units_Z 4
_cell_length_a 22.011(3)
_cell_length_b 11.797(3)
_cell_length_c 30.347(4)
_cell_measurement_reflns_used 24
_cell_measurement_temperature 193(2)
_cell_measurement_theta_max 40
_cell_measurement_theta_min 30
_cell_volume 7370(2)
_computing_cell_refinement 'CAD4 Express (Enraf Nonius, 1994)'
_computing_data_collection 'CAD4 Express (Enraf Nonius, 1994)'
_computing_data_reduction 'NRCVAX DATRD2'
_computing_molecular_graphics 'Bruker XP'
_computing_publication_material 'SHELXL-97 (Sheldrick, 1997)'
_computing_structure_refinement 'SHELXL-97 (Sheldrick, 1997)'
_computing_structure_solution 'SHELXS-97 (Sheldrick, 1990)'
_diffrn_ambient_temperature 193(2)
_diffrn_measured_fraction_theta_full 0.999
_diffrn_measured_fraction_theta_max 0.999
_diffrn_measurement_device_type 'Nonius CAD4'
_diffrn_measurement_method 'theta-omega scan'
_diffrn_radiation_monochromator graphite
_diffrn_radiation_source 'normal-focus sealed tube'
_diffrn_radiation_type CuK\a
_diffrn_radiation_wavelength 1.54178
_diffrn_reflns_av_R_equivalents 0.075
_diffrn_reflns_av_sigmaI/netI 0.0835
_diffrn_reflns_limit_h_max 25
_diffrn_reflns_limit_h_min -26
_diffrn_reflns_limit_k_max 11
_diffrn_reflns_limit_k_min -14
_diffrn_reflns_limit_l_max 36
_diffrn_reflns_limit_l_min 0
_diffrn_reflns_number 26844
_diffrn_reflns_theta_full 69.84
_diffrn_reflns_theta_max 69.84
_diffrn_reflns_theta_min 2.14
_diffrn_standards_decay_% 'no decay'
_diffrn_standards_interval_count 100
_diffrn_standards_number 2
_exptl_absorpt_coefficient_mu 3.579
_exptl_absorpt_correction_T_max 0.55
_exptl_absorpt_correction_T_min 0.39
_exptl_absorpt_correction_type psi-scan
_exptl_crystal_colour 'dark brown'
_exptl_crystal_density_diffrn 1.333
_exptl_crystal_density_meas ?
_exptl_crystal_description prism
_exptl_crystal_F_000 2908
_exptl_crystal_size_max 0.35
_exptl_crystal_size_mid 0.25
_exptl_crystal_size_min 0.20
_refine_diff_density_max 2.167
_refine_diff_density_min -2.234
_refine_diff_density_rms 0.158
_refine_ls_extinction_coef 0.00002(3)
_refine_ls_extinction_expression Fc^*^=kFc[1+0.001xFc^2^\l^3^/sin(2\q)]^-1/4^
_refine_ls_extinction_method SHELXL
_refine_ls_goodness_of_fit_ref 0.956
_refine_ls_hydrogen_treatment mixed
_refine_ls_matrix_type full
_refine_ls_number_parameters 843
_refine_ls_number_reflns 13955
_refine_ls_number_restraints 6
_refine_ls_restrained_S_all 0.956
_refine_ls_R_factor_all 0.1402
_refine_ls_R_factor_gt 0.1022
_refine_ls_shift/su_max 0.001
_refine_ls_shift/su_mean 0.000
_refine_ls_structure_factor_coef Fsqd
_refine_ls_weighting_details 'calc w=1/[\s^2^(Fo^2^)+(0.2000P)^2^+0.0000P] where P=(Fo^2^+2Fc^2^)/3'
_refine_ls_weighting_scheme calc
_refine_ls_wR_factor_gt 0.2603
_refine_ls_wR_factor_ref 0.2929
_reflns_number_gt 8580
_reflns_number_total 13966
_reflns_threshold_expression >2sigma(I)
_cod_data_source_file ic001446j_2.cif
_cod_data_source_block dpa-ga-ru
_cod_depositor_comments
;
The following automatic conversions were performed:

'_exptl_crystal_density_meas' value 'not measured' was changed to '?'
- the value is perceived as not measured.

Automatic conversion script
Id: cif_fix_values 3008 2015-01-20 13:52:24Z robertas 
;
_cod_database_code 4320044

loop_
_symmetry_equiv_pos_as_xyz
'x, y, z'
'-x, y+1/2, -z+1/2'
'-x, -y, -z'
'x, -y-1/2, z-1/2'

loop_
_atom_site_label
_atom_site_type_symbol
_atom_site_fract_x
_atom_site_fract_y
_atom_site_fract_z
_atom_site_U_iso_or_equiv
_atom_site_adp_type
_atom_site_occupancy
_atom_site_symmetry_multiplicity
_atom_site_calc_flag
_atom_site_refinement_flags
_atom_site_disorder_assembly
_atom_site_disorder_group
Ru Ru 0.72355(3) 1.07232(5) 0.784152(19) 0.04351(19) Uani 1 1 d . . .
Ga Ga 0.83332(4) 0.86164(8) 0.74408(3) 0.0466(3) Uani 1 1 d . . .
C1 C 0.4959(4) 1.1183(8) 0.6110(3) 0.065(2) Uani 1 1 d . . .
H1 H 0.4941 1.1817 0.6287 0.078 Uiso 1 1 calc . . .
C2 C 0.4456(5) 1.0993(10) 0.5674(3) 0.075(3) Uani 1 1 d . . .
H2 H 0.4121 1.1516 0.5561 0.089 Uiso 1 1 calc . . .
C3 C 0.4460(4) 1.0049(10) 0.5421(3) 0.071(3) Uani 1 1 d . . .
H3 H 0.4117 0.9917 0.5141 0.085 Uiso 1 1 calc . . .
C4 C 0.4982(4) 0.9253(9) 0.5577(3) 0.061(2) Uani 1 1 d . . .
C5 C 0.5004(4) 0.8277(9) 0.5330(3) 0.069(2) Uani 1 1 d . . .
H5 H 0.4659 0.8117 0.5053 0.082 Uiso 1 1 calc . . .
C6 C 0.5525(4) 0.7526(8) 0.5481(3) 0.062(2) Uani 1 1 d . . .
C7 C 0.5557(6) 0.6523(11) 0.5233(4) 0.091(4) Uani 1 1 d . . .
H7 H 0.5206 0.6331 0.4966 0.110 Uiso 1 1 calc . . .
C8 C 0.6091(7) 0.5828(10) 0.5377(4) 0.094(4) Uani 1 1 d . . .
H8 H 0.6097 0.5169 0.5210 0.113 Uiso 1 1 calc . . .
C9 C 0.6622(6) 0.6118(8) 0.5773(4) 0.076(3) Uani 1 1 d . . .
H9 H 0.6989 0.5660 0.5861 0.091 Uiso 1 1 calc . . .
C10 C 0.6620(4) 0.7046(8) 0.6035(3) 0.061(2) Uani 1 1 d . . .
C11 C 0.6072(4) 0.7789(8) 0.5897(3) 0.057(2) Uani 1 1 d . . .
C12 C 0.6039(4) 0.8756(8) 0.6149(3) 0.0530(19) Uani 1 1 d . . .
H12 H 0.6386 0.8913 0.6425 0.064 Uiso 1 1 calc . . .
C13 C 0.5517(4) 0.9500(7) 0.6012(3) 0.0491(18) Uani 1 1 d . . .
C14 C 0.5471(4) 1.0461(8) 0.6277(3) 0.0526(19) Uani 1 1 d . . .
C15 C 0.7210(4) 0.7398(7) 0.6452(3) 0.0532(19) Uani 1 1 d . . .
C16 C 0.7623(4) 0.8206(7) 0.6372(3) 0.0515(18) Uani 1 1 d . . .
C17 C 0.7599(4) 0.8619(8) 0.5913(3) 0.060(2) Uani 1 1 d . . .
C18 C 0.7140(5) 0.8325(10) 0.5419(3) 0.080(3) Uani 1 1 d . . .
H18A H 0.6832 0.7768 0.5439 0.121 Uiso 1 1 calc . . .
H18B H 0.7384 0.8025 0.5239 0.121 Uiso 1 1 calc . . .
H18C H 0.6913 0.8995 0.5269 0.121 Uiso 1 1 calc . . .
C19 C 0.8098(5) 0.9382(8) 0.6003(3) 0.064(2) Uani 1 1 d . . .
C20 C 0.8297(5) 1.0038(10) 0.5647(3) 0.078(3) Uani 1 1 d . . .
H20A H 0.8495 1.0750 0.5784 0.094 Uiso 1 1 calc . . .
H20B H 0.7917 1.0206 0.5373 0.094 Uiso 1 1 calc . . .
C21 C 0.8784(8) 0.9337(15) 0.5498(5) 0.128(6) Uani 1 1 d . . .
H21A H 0.8899 0.9750 0.5267 0.191 Uiso 1 1 calc . . .
H21B H 0.8589 0.8628 0.5367 0.191 Uiso 1 1 calc . . .
H21C H 0.9167 0.9198 0.5769 0.191 Uiso 1 1 calc . . .
C22 C 0.8418(4) 0.9439(7) 0.6509(3) 0.058(2) Uani 1 1 d . . .
C23 C 0.8910(5) 1.0179(9) 0.6723(4) 0.070(3) Uani 1 1 d . . .
H23 H 0.9043 1.0648 0.6528 0.084 Uiso 1 1 calc . . .
C24 C 0.9224(4) 1.0298(8) 0.7195(4) 0.064(2) Uani 1 1 d . . .
C25 C 0.9760(5) 1.1062(9) 0.7414(4) 0.080(3) Uani 1 1 d . . .
C26 C 1.0017(6) 1.1874(12) 0.7132(5) 0.109(4) Uani 1 1 d . . .
H26A H 0.9762 1.1802 0.6803 0.163 Uiso 1 1 calc . . .
H26B H 1.0462 1.1694 0.7182 0.163 Uiso 1 1 calc . . .
H26C H 0.9989 1.2637 0.7232 0.163 Uiso 1 1 calc . . .
C27 C 0.9955(4) 1.0926(8) 0.7883(4) 0.066(2) Uani 1 1 d . . .
C28 C 1.0526(6) 1.1436(10) 0.8257(5) 0.094(4) Uani 1 1 d . . .
H28A H 1.0434 1.1491 0.8546 0.113 Uiso 1 1 calc . . .
H28B H 1.0594 1.2198 0.8164 0.113 Uiso 1 1 calc . . .
C29 C 1.1144(6) 1.0750(13) 0.8351(6) 0.128(6) Uani 1 1 d . . .
H29A H 1.1497 1.1113 0.8593 0.193 Uiso 1 1 calc . . .
H29B H 1.1242 1.0703 0.8067 0.193 Uiso 1 1 calc . . .
H29C H 1.1084 1.0001 0.8452 0.193 Uiso 1 1 calc . . .
C30 C 0.9548(4) 1.0032(8) 0.7961(3) 0.061(2) Uani 1 1 d . . .
C31 C 0.9622(4) 0.9554(8) 0.8383(3) 0.060(2) Uani 1 1 d . . .
H31 H 0.9933 0.9880 0.8645 0.072 Uiso 1 1 calc . . .
C32 C 0.9290(4) 0.8641(8) 0.8467(3) 0.057(2) Uani 1 1 d . . .
C33 C 0.9443(4) 0.8070(9) 0.8908(3) 0.065(2) Uani 1 1 d . . .
C34 C 0.9980(5) 0.8365(11) 0.9343(3) 0.085(3) Uani 1 1 d . . .
H34A H 0.9869 0.8134 0.9612 0.102 Uiso 1 1 calc . . .
H34B H 1.0036 0.9181 0.9358 0.102 Uiso 1 1 calc . . .
C35 C 1.0627(6) 0.7801(16) 0.9376(6) 0.132(6) Uani 1 1 d . . .
H35A H 1.0958 0.8005 0.9669 0.198 Uiso 1 1 calc . . .
H35B H 1.0751 0.8054 0.9120 0.198 Uiso 1 1 calc . . .
H35C H 1.0574 0.6992 0.9361 0.198 Uiso 1 1 calc . . .
C36 C 0.9034(5) 0.7149(9) 0.8824(3) 0.073(3) Uani 1 1 d . . .
C37 C 0.8987(6) 0.6271(12) 0.9169(4) 0.107(5) Uani 1 1 d . . .
H37A H 0.8656 0.5732 0.9010 0.160 Uiso 1 1 calc . . .
H37B H 0.8880 0.6633 0.9415 0.160 Uiso 1 1 calc . . .
H37C H 0.9397 0.5888 0.9302 0.160 Uiso 1 1 calc . . .
C38 C 0.8637(4) 0.7174(8) 0.8332(3) 0.060(2) Uani 1 1 d . . .
C39 C 0.8163(5) 0.6409(8) 0.8106(3) 0.062(2) Uani 1 1 d . . .
H39 H 0.8099 0.5820 0.8289 0.075 Uiso 1 1 calc . . .
C40 C 0.7766(4) 0.6413(8) 0.7636(3) 0.061(2) Uani 1 1 d . . .
C41 C 0.7220(5) 0.5662(8) 0.7435(3) 0.061(2) Uani 1 1 d . . .
C42 C 0.7027(5) 0.4776(9) 0.7716(4) 0.072(3) Uani 1 1 d . . .
H42A H 0.7414 0.4417 0.7932 0.086 Uiso 1 1 calc . . .
H42B H 0.6770 0.4197 0.7504 0.086 Uiso 1 1 calc . . .
C43 C 0.6635(7) 0.5286(11) 0.7994(5) 0.104(4) Uani 1 1 d . . .
H43A H 0.6535 0.4705 0.8179 0.156 Uiso 1 1 calc . . .
H43B H 0.6240 0.5604 0.7779 0.156 Uiso 1 1 calc . . .
H43C H 0.6886 0.5871 0.8198 0.156 Uiso 1 1 calc . . .
C44 C 0.6917(5) 0.5975(8) 0.6986(4) 0.067(2) Uani 1 1 d . . .
C45 C 0.6267(5) 0.5491(10) 0.6671(4) 0.089(3) Uani 1 1 d . . .
H45A H 0.6144 0.5829 0.6364 0.133 Uiso 1 1 calc . . .
H45B H 0.5943 0.5653 0.6805 0.133 Uiso 1 1 calc . . .
H45C H 0.6305 0.4685 0.6644 0.133 Uiso 1 1 calc . . .
C46 C 0.7296(4) 0.6891(7) 0.6886(3) 0.0555(19) Uani 1 1 d . . .
C47 C 0.5997(4) 1.0615(7) 0.6759(3) 0.0500(18) Uani 1 1 d . . .
C48 C 0.6509(4) 1.1373(6) 0.6802(3) 0.0473(17) Uani 1 1 d . . .
C49 C 0.6605(4) 1.2065(8) 0.6424(3) 0.056(2) Uani 1 1 d . . .
C50 C 0.6207(5) 1.2099(10) 0.5911(3) 0.081(3) Uani 1 1 d . . .
H50A H 0.5836 1.1614 0.5849 0.121 Uiso 1 1 calc . . .
H50B H 0.6464 1.1844 0.5732 0.121 Uiso 1 1 calc . . .
H50C H 0.6064 1.2862 0.5821 0.121 Uiso 1 1 calc . . .
C51 C 0.7160(4) 1.2657(7) 0.6627(3) 0.056(2) Uani 1 1 d . . .
C52 C 0.7484(5) 1.3422(9) 0.6391(3) 0.075(3) Uani 1 1 d . . .
H52A H 0.7701 1.4022 0.6609 0.089 Uiso 1 1 calc . . .
H52B H 0.7155 1.3772 0.6123 0.089 Uiso 1 1 calc . . .
C53 C 0.7977(6) 1.2846(12) 0.6223(5) 0.101(4) Uani 1 1 d . . .
H53A H 0.8159 1.3392 0.6070 0.152 Uiso 1 1 calc . . .
H53B H 0.7768 1.2255 0.6005 0.152 Uiso 1 1 calc . . .
H53C H 0.8317 1.2527 0.6488 0.152 Uiso 1 1 calc . . .
C54 C 0.7427(4) 1.2338(7) 0.7117(3) 0.0507(18) Uani 1 1 d . . .
C55 C 0.8014(4) 1.2732(7) 0.7441(3) 0.0552(19) Uani 1 1 d . . .
H55 H 0.8225 1.3287 0.7331 0.066 Uiso 1 1 calc . . .
C56 C 0.8315(4) 1.2402(8) 0.7900(3) 0.059(2) Uani 1 1 d . . .
C57 C 0.8924(4) 1.2885(8) 0.8230(3) 0.060(2) Uani 1 1 d . . .
C58 C 0.9299(5) 1.3802(10) 0.8090(4) 0.088(3) Uani 1 1 d . . .
H58A H 0.9076 1.4006 0.7767 0.132 Uiso 1 1 calc . . .
H58B H 0.9726 1.3529 0.8128 0.132 Uiso 1 1 calc . . .
H58C H 0.9335 1.4455 0.8287 0.132 Uiso 1 1 calc . . .
C59 C 0.9058(5) 1.2337(9) 0.8636(3) 0.072(3) Uani 1 1 d . . .
C60 C 0.9619(6) 1.2503(12) 0.9084(5) 0.111(5) Uani 1 1 d . . .
H60A H 0.9771 1.1766 0.9221 0.133 Uiso 1 1 calc . . .
H60B H 0.9971 1.2857 0.9012 0.133 Uiso 1 1 calc . . .
C61 C 0.9476(9) 1.3191(16) 0.9432(5) 0.152(7) Uani 1 1 d . . .
H61A H 0.9852 1.3225 0.9715 0.228 Uiso 1 1 calc . . .
H61B H 0.9121 1.2861 0.9501 0.228 Uiso 1 1 calc . . .
H61C H 0.9360 1.3943 0.9310 0.228 Uiso 1 1 calc . . .
C62 C 0.8540(4) 1.1501(8) 0.8577(3) 0.058(2) Uani 1 1 d . . .
C63 C 0.8509(4) 1.0745(9) 0.8902(3) 0.066(2) Uani 1 1 d . . .
H63 H 0.8843 1.0777 0.9194 0.079 Uiso 1 1 calc . . .
C64 C 0.8028(4) 0.9910(8) 0.8851(3) 0.057(2) Uani 1 1 d . . .
C65 C 0.8028(5) 0.9095(9) 0.9210(3) 0.072(3) Uani 1 1 d . . .
C66 C 0.8495(6) 0.8997(11) 0.9690(4) 0.090(4) Uani 1 1 d . . .
H66A H 0.8901 0.9348 0.9706 0.108 Uiso 1 1 calc . . .
H66B H 0.8581 0.8201 0.9767 0.108 Uiso 1 1 calc . . .
C67 C 0.8263(9) 0.9538(17) 1.0047(5) 0.148(7) Uani 1 1 d . . .
H67A H 0.8593 0.9472 1.0354 0.222 Uiso 1 1 calc . . .
H67B H 0.7875 0.9166 1.0045 0.222 Uiso 1 1 calc . . .
H67C H 0.8173 1.0325 0.9971 0.222 Uiso 1 1 calc . . .
C68 C 0.7463(5) 0.8449(9) 0.9001(3) 0.068(2) Uani 1 1 d . . .
C69 C 0.7223(6) 0.7499(11) 0.9214(4) 0.098(4) Uani 1 1 d . . .
H69A H 0.6829 0.7204 0.8988 0.148 Uiso 1 1 calc . . .
H69B H 0.7138 0.7768 0.9486 0.148 Uiso 1 1 calc . . .
H69C H 0.7545 0.6911 0.9307 0.148 Uiso 1 1 calc . . .
C70 C 0.7147(4) 0.8891(8) 0.8532(3) 0.056(2) Uani 1 1 d . . .
C71 C 0.6553(4) 0.8528(8) 0.8217(3) 0.058(2) Uani 1 1 d . . .
H71 H 0.6362 0.7930 0.8320 0.070 Uiso 1 1 calc . . .
C72 C 0.6205(4) 0.8934(7) 0.7771(3) 0.0525(19) Uani 1 1 d . . .
C73 C 0.5579(4) 0.8531(8) 0.7480(3) 0.061(2) Uani 1 1 d . . .
C74 C 0.5181(4) 0.7658(9) 0.7622(4) 0.074(3) Uani 1 1 d . . .
H74A H 0.4935 0.7212 0.7349 0.089 Uiso 1 1 calc . . .
H74B H 0.5470 0.7151 0.7854 0.089 Uiso 1 1 calc . . .
C75 C 0.4719(7) 0.8212(14) 0.7827(5) 0.120(5) Uani 1 1 d . . .
H75A H 0.4468 0.7639 0.7909 0.179 Uiso 1 1 calc . . .
H75B H 0.4432 0.8714 0.7598 0.179 Uiso 1 1 calc . . .
H75C H 0.4963 0.8635 0.8103 0.179 Uiso 1 1 calc . . .
C76 C 0.5398(4) 0.9117(8) 0.7076(3) 0.057(2) Uani 1 1 d . . .
C77 C 0.4745(5) 0.8998(11) 0.6683(4) 0.083(3) Uani 1 1 d . . .
H77A H 0.4730 0.9486 0.6426 0.124 Uiso 1 1 calc . . .
H77B H 0.4407 0.9206 0.6798 0.124 Uiso 1 1 calc . . .
H77C H 0.4685 0.8226 0.6576 0.124 Uiso 1 1 calc . . .
C78 C 0.5938(4) 0.9908(7) 0.7106(3) 0.0503(18) Uani 1 1 d . . .
C79 C 0.6829(4) 1.1721(7) 0.8082(3) 0.0549(19) Uani 1 1 d . . .
O1 O 0.7681(3) 0.9537(5) 0.7493(2) 0.0615(15) Uani 1 1 d . . .
O2 O 0.6550(4) 1.2364(7) 0.8237(3) 0.090(2) Uani 1 1 d . . .
N1 N 0.8136(3) 0.8700(6) 0.6729(2) 0.0526(16) Uani 1 1 d . . .
N2 N 0.9107(3) 0.9682(6) 0.7540(2) 0.0525(16) Uani 1 1 d . . .
N3 N 0.8801(3) 0.8094(6) 0.8108(2) 0.0498(15) Uani 1 1 d . . .
N4 N 0.7814(3) 0.7133(6) 0.7296(2) 0.0533(16) Uani 1 1 d . . .
N5 N 0.7025(3) 1.1562(5) 0.7212(2) 0.0461(14) Uani 1 1 d . . .
N6 N 0.8104(3) 1.1591(6) 0.8125(2) 0.0519(15) Uani 1 1 d . . .
N7 N 0.7499(3) 0.9768(6) 0.8447(2) 0.0488(15) Uani 1 1 d . . .
N8 N 0.6409(3) 0.9761(6) 0.7546(2) 0.0469(14) Uani 1 1 d . . .
C80 C 0.2975(15) 0.652(5) 0.0681(17) 0.453(8) Uiso 0.818(11) 1 d PD . .
H80A H 0.3248 0.5896 0.0653 0.543 Uiso 0.82 1 calc P . .
H80B H 0.3207 0.6929 0.0969 0.543 Uiso 0.82 1 calc P . .
Cl1 Cl 0.2324(11) 0.6042(17) 0.0704(7) 0.453(8) Uiso 0.818(11) 1 d PD . .
Cl2 Cl 0.2825(9) 0.7340(17) 0.0240(7) 0.453(8) Uiso 0.818(11) 1 d PD . .
C81 C 0.3893(18) 0.993(3) 0.092(2) 0.453(8) Uiso 0.818(11) 1 d PD . .
H81A H 0.3773 0.9943 0.1201 0.543 Uiso 0.82 1 calc P . .
H81B H 0.3519 1.0163 0.0653 0.543 Uiso 0.82 1 calc P . .
Cl3 Cl 0.4488(11) 1.0770(17) 0.0988(8) 0.453(8) Uiso 0.818(11) 1 d PD . .
Cl4 Cl 0.4125(10) 0.8723(18) 0.0842(7) 0.453(8) Uiso 0.818(11) 1 d PD . .

loop_
_atom_site_aniso_label
_atom_site_aniso_U_11
_atom_site_aniso_U_22
_atom_site_aniso_U_33
_atom_site_aniso_U_23
_atom_site_aniso_U_13
_atom_site_aniso_U_12
Ru 0.0358(3) 0.0513(3) 0.0442(3) 0.0028(3) 0.0151(2) 0.0033(2)
Ga 0.0375(4) 0.0513(6) 0.0556(6) 0.0092(4) 0.0221(4) 0.0076(4)
C1 0.056(5) 0.072(6) 0.066(5) 0.004(5) 0.020(4) 0.021(5)
C2 0.050(5) 0.100(8) 0.062(5) 0.007(5) 0.004(4) 0.017(5)
C3 0.047(5) 0.090(7) 0.060(5) 0.005(5) 0.000(4) 0.007(5)
C4 0.048(4) 0.084(6) 0.049(4) 0.009(5) 0.013(4) 0.001(4)
C5 0.052(5) 0.088(7) 0.056(5) 0.001(5) 0.008(4) -0.003(5)
C6 0.063(5) 0.070(6) 0.050(4) -0.001(4) 0.014(4) -0.004(4)
C7 0.103(9) 0.096(8) 0.056(6) -0.026(6) 0.005(6) -0.008(7)
C8 0.118(10) 0.071(7) 0.074(7) -0.016(6) 0.008(7) 0.000(7)
C9 0.088(7) 0.058(6) 0.069(6) -0.009(5) 0.013(5) 0.004(5)
C10 0.059(5) 0.055(5) 0.066(5) 0.003(4) 0.019(4) 0.000(4)
C11 0.059(5) 0.059(5) 0.049(4) 0.004(4) 0.017(4) 0.001(4)
C12 0.042(4) 0.067(5) 0.043(4) -0.002(4) 0.006(3) 0.008(4)
C13 0.044(4) 0.057(5) 0.046(4) 0.006(3) 0.015(3) 0.005(3)
C14 0.037(4) 0.073(6) 0.046(4) 0.004(4) 0.012(3) 0.005(4)
C15 0.049(4) 0.048(4) 0.062(5) 0.000(4) 0.019(4) 0.009(4)
C16 0.056(5) 0.048(4) 0.050(4) 0.008(4) 0.019(4) 0.014(4)
C17 0.063(5) 0.067(6) 0.057(5) 0.009(4) 0.029(4) 0.013(4)
C18 0.084(7) 0.106(8) 0.061(6) 0.016(6) 0.038(5) 0.009(6)
C19 0.072(6) 0.062(5) 0.071(6) 0.015(5) 0.040(5) 0.012(5)
C20 0.078(6) 0.108(8) 0.058(5) 0.027(6) 0.035(5) 0.011(6)
C21 0.135(12) 0.183(16) 0.102(9) 0.019(10) 0.087(9) 0.035(11)
C22 0.060(5) 0.056(5) 0.070(5) 0.018(4) 0.038(4) 0.015(4)
C23 0.075(6) 0.070(6) 0.084(7) 0.021(5) 0.052(5) -0.005(5)
C24 0.053(5) 0.065(5) 0.084(6) 0.013(5) 0.037(5) 0.001(4)
C25 0.062(6) 0.074(7) 0.105(9) 0.019(6) 0.031(6) -0.008(5)
C26 0.101(9) 0.105(10) 0.135(11) 0.016(8) 0.060(8) -0.041(8)
C27 0.053(5) 0.060(6) 0.086(7) -0.003(5) 0.028(5) -0.010(4)
C28 0.077(7) 0.077(7) 0.127(10) -0.002(7) 0.036(7) -0.019(6)
C29 0.056(7) 0.127(12) 0.182(15) 0.017(11) 0.017(8) -0.010(8)
C30 0.042(4) 0.066(6) 0.080(6) 0.000(5) 0.028(4) 0.000(4)
C31 0.049(4) 0.063(5) 0.062(5) -0.003(4) 0.011(4) -0.004(4)
C32 0.040(4) 0.065(5) 0.060(5) 0.000(4) 0.010(4) 0.005(4)
C33 0.049(5) 0.082(6) 0.065(5) 0.008(5) 0.021(4) -0.002(5)
C34 0.076(7) 0.115(9) 0.054(5) 0.007(6) 0.010(5) -0.023(7)
C35 0.054(6) 0.183(16) 0.147(13) 0.002(12) 0.021(8) 0.002(9)
C36 0.063(5) 0.088(7) 0.068(6) 0.031(5) 0.025(5) 0.005(5)
C37 0.093(9) 0.130(11) 0.073(7) 0.038(7) 0.000(6) -0.018(8)
C38 0.046(4) 0.065(5) 0.068(5) 0.015(4) 0.018(4) 0.007(4)
C39 0.065(5) 0.057(5) 0.067(5) 0.019(4) 0.025(4) -0.008(4)
C40 0.058(5) 0.061(5) 0.069(5) 0.009(4) 0.029(4) 0.002(4)
C41 0.063(5) 0.053(5) 0.071(6) -0.001(4) 0.029(4) 0.002(4)
C42 0.069(6) 0.059(5) 0.095(7) -0.007(5) 0.038(5) -0.003(5)
C43 0.113(10) 0.088(8) 0.152(12) -0.004(8) 0.098(9) -0.016(7)
C44 0.056(5) 0.060(5) 0.085(7) -0.003(5) 0.026(5) -0.003(4)
C45 0.070(7) 0.097(8) 0.094(8) 0.005(6) 0.023(6) -0.031(6)
C46 0.051(4) 0.050(5) 0.065(5) -0.002(4) 0.019(4) -0.002(4)
C47 0.045(4) 0.060(5) 0.047(4) -0.007(4) 0.019(3) 0.007(4)
C48 0.046(4) 0.044(4) 0.052(4) 0.006(3) 0.016(3) 0.010(3)
C49 0.050(4) 0.061(5) 0.059(5) 0.011(4) 0.021(4) 0.010(4)
C50 0.069(6) 0.106(9) 0.068(6) 0.024(6) 0.024(5) 0.012(6)
C51 0.057(5) 0.055(5) 0.061(5) 0.011(4) 0.027(4) 0.010(4)
C52 0.080(7) 0.077(7) 0.063(6) 0.020(5) 0.020(5) 0.004(5)
C53 0.098(9) 0.116(10) 0.114(9) 0.018(8) 0.069(8) 0.006(8)
C54 0.049(4) 0.051(4) 0.055(4) -0.001(4) 0.021(4) 0.002(4)
C55 0.044(4) 0.059(5) 0.062(5) 0.000(4) 0.019(4) -0.001(4)
C56 0.041(4) 0.058(5) 0.081(6) 0.003(4) 0.023(4) -0.007(4)
C57 0.052(5) 0.055(5) 0.067(5) -0.002(4) 0.012(4) -0.009(4)
C58 0.066(6) 0.086(7) 0.099(8) -0.002(6) 0.012(6) -0.031(6)
C59 0.055(5) 0.083(7) 0.067(6) 0.003(5) 0.007(4) -0.013(5)
C60 0.094(9) 0.125(11) 0.090(8) 0.011(8) 0.002(7) -0.060(8)
C61 0.174(17) 0.157(16) 0.090(10) -0.036(10) 0.004(10) 0.009(14)
C62 0.049(4) 0.060(5) 0.060(5) 0.002(4) 0.015(4) -0.005(4)
C63 0.053(5) 0.082(6) 0.050(5) -0.003(5) 0.004(4) 0.012(5)
C64 0.046(4) 0.066(5) 0.055(5) 0.016(4) 0.013(4) 0.006(4)
C65 0.074(6) 0.086(7) 0.055(5) 0.010(5) 0.022(5) 0.010(5)
C66 0.083(7) 0.117(10) 0.061(6) 0.018(6) 0.013(5) -0.017(7)
C67 0.154(15) 0.188(18) 0.070(8) -0.016(10) 0.001(9) -0.016(13)
C68 0.067(6) 0.079(6) 0.057(5) 0.014(5) 0.020(4) -0.007(5)
C69 0.101(9) 0.112(9) 0.075(7) 0.038(7) 0.021(6) -0.017(8)
C70 0.056(5) 0.069(5) 0.043(4) 0.008(4) 0.017(4) 0.000(4)
C71 0.047(4) 0.065(5) 0.062(5) 0.011(4) 0.020(4) -0.014(4)
C72 0.044(4) 0.056(5) 0.064(5) 0.005(4) 0.028(4) 0.000(4)
C73 0.056(5) 0.070(6) 0.063(5) 0.000(4) 0.027(4) -0.004(4)
C74 0.046(5) 0.086(7) 0.093(7) 0.021(6) 0.027(5) -0.010(5)
C75 0.107(10) 0.140(13) 0.126(11) 0.029(10) 0.058(9) 0.006(10)
C76 0.044(4) 0.078(6) 0.051(4) -0.009(4) 0.020(4) -0.014(4)
C77 0.049(5) 0.123(9) 0.070(6) 0.013(6) 0.014(5) -0.015(6)
C78 0.042(4) 0.067(5) 0.043(4) -0.003(4) 0.015(3) -0.001(4)
C79 0.047(4) 0.048(4) 0.070(5) -0.005(4) 0.021(4) 0.001(4)
O1 0.049(3) 0.072(4) 0.063(3) -0.009(3) 0.019(3) 0.019(3)
O2 0.083(5) 0.105(6) 0.093(5) -0.018(4) 0.046(4) 0.023(4)
N1 0.050(4) 0.052(4) 0.062(4) 0.014(3) 0.027(3) 0.014(3)
N2 0.047(3) 0.056(4) 0.056(4) 0.008(3) 0.021(3) 0.000(3)
N3 0.038(3) 0.055(4) 0.054(4) 0.018(3) 0.014(3) 0.010(3)
N4 0.052(4) 0.050(4) 0.058(4) 0.009(3) 0.019(3) -0.001(3)
N5 0.041(3) 0.052(4) 0.043(3) 0.007(3) 0.012(3) 0.003(3)
N6 0.045(3) 0.057(4) 0.048(4) 0.002(3) 0.010(3) -0.002(3)
N7 0.048(3) 0.054(4) 0.044(3) 0.008(3) 0.016(3) 0.005(3)
N8 0.038(3) 0.061(4) 0.045(3) 0.000(3) 0.017(3) 0.001(3)

loop_
_atom_type_symbol
_atom_type_description
_atom_type_scat_dispersion_real
_atom_type_scat_dispersion_imag
_atom_type_scat_source
C C 0.0181 0.0091 'International Tables Vol C Tables 4.2.6.8 and 6.1.1.4'
H H 0.0000 0.0000 'International Tables Vol C Tables 4.2.6.8 and 6.1.1.4'
N N 0.0311 0.0180 'International Tables Vol C Tables 4.2.6.8 and 6.1.1.4'
Ru Ru 0.0552 3.2960 'International Tables Vol C Tables 4.2.6.8 and 6.1.1.4'
Ga Ga -1.2846 0.7763 'International Tables Vol C Tables 4.2.6.8 and 6.1.1.4'
O O 0.0492 0.0322 'International Tables Vol C Tables 4.2.6.8 and 6.1.1.4'
Cl Cl 0.3639 0.7018 'International Tables Vol C Tables 4.2.6.8 and 6.1.1.4'

loop_
_geom_angle_atom_site_label_1
_geom_angle_atom_site_label_2
_geom_angle_atom_site_label_3
_geom_angle
_geom_angle_site_symmetry_1
_geom_angle_site_symmetry_3
_geom_angle_publ_flag
C79 Ru N5 94.8(3) . . ?
C79 Ru N7 91.1(3) . . ?
N5 Ru N7 174.1(3) . . ?
C79 Ru N8 92.8(3) . . ?
N5 Ru N8 89.2(2) . . ?
N7 Ru N8 90.8(3) . . ?
C79 Ru N6 91.5(3) . . ?
N5 Ru N6 91.1(3) . . ?
N7 Ru N6 88.4(3) . . ?
N8 Ru N6 175.6(3) . . ?
C79 Ru O1 175.6(3) . . ?
N5 Ru O1 81.4(2) . . ?
N7 Ru O1 92.8(2) . . ?
N8 Ru O1 85.1(2) . . ?
N6 Ru O1 90.6(2) . . ?
O1 Ga N3 103.2(3) . . ?
O1 Ga N1 100.4(3) . . ?
N3 Ga N1 156.3(3) . . ?
O1 Ga N4 97.4(3) . . ?
N3 Ga N4 90.1(3) . . ?
N1 Ga N4 85.5(3) . . ?
O1 Ga N2 104.9(3) . . ?
N3 Ga N2 86.4(3) . . ?
N1 Ga N2 88.8(3) . . ?
N4 Ga N2 157.6(3) . . ?
C14 C1 C2 121.5(9) . . ?
C14 C1 H1 119.3 . . ?
C2 C1 H1 119.3 . . ?
C3 C2 C1 120.1(9) . . ?
C3 C2 H2 120.0 . . ?
C1 C2 H2 120.0 . . ?
C2 C3 C4 121.3(8) . . ?
C2 C3 H3 119.3 . . ?
C4 C3 H3 119.3 . . ?
C5 C4 C3 123.1(8) . . ?
C5 C4 C13 119.1(8) . . ?
C3 C4 C13 117.8(9) . . ?
C4 C5 C6 122.2(8) . . ?
C4 C5 H5 118.9 . . ?
C6 C5 H5 118.9 . . ?
C5 C6 C7 123.1(9) . . ?
C5 C6 C11 119.3(9) . . ?
C7 C6 C11 117.5(9) . . ?
C8 C7 C6 122.0(10) . . ?
C8 C7 H7 119.0 . . ?
C6 C7 H7 119.0 . . ?
C7 C8 C9 119.4(10) . . ?
C7 C8 H8 120.3 . . ?
C9 C8 H8 120.3 . . ?
C10 C9 C8 122.1(10) . . ?
C10 C9 H9 119.0 . . ?
C8 C9 H9 119.0 . . ?
C9 C10 C11 120.1(9) . . ?
C9 C10 C15 122.2(9) . . ?
C11 C10 C15 117.5(8) . . ?
C12 C11 C10 123.0(8) . . ?
C12 C11 C6 118.1(8) . . ?
C10 C11 C6 118.9(8) . . ?
C13 C12 C11 123.6(7) . . ?
C13 C12 H12 118.2 . . ?
C11 C12 H12 118.2 . . ?
C12 C13 C14 123.8(7) . . ?
C12 C13 C4 117.6(8) . . ?
C14 C13 C4 118.6(7) . . ?
C1 C14 C13 120.5(8) . . ?
C1 C14 C47 122.1(8) . . ?
C13 C14 C47 117.3(7) . . ?
C16 C15 C46 125.2(8) . . ?
C16 C15 C10 117.5(7) . . ?
C46 C15 C10 117.3(8) . . ?
N1 C16 C15 123.6(7) . . ?
N1 C16 C17 110.4(8) . . ?
C15 C16 C17 125.9(8) . . ?
C19 C17 C16 105.9(8) . . ?
C19 C17 C18 123.5(8) . . ?
C16 C17 C18 130.6(9) . . ?
C17 C18 H18A 109.5 . . ?
C17 C18 H18B 109.5 . . ?
H18A C18 H18B 109.5 . . ?
C17 C18 H18C 109.5 . . ?
H18A C18 H18C 109.5 . . ?
H18B C18 H18C 109.5 . . ?
C17 C19 C22 107.3(8) . . ?
C17 C19 C20 127.4(9) . . ?
C22 C19 C20 125.3(9) . . ?
C19 C20 C21 110.0(10) . . ?
C19 C20 H20A 109.7 . . ?
C21 C20 H20A 109.7 . . ?
C19 C20 H20B 109.7 . . ?
C21 C20 H20B 109.7 . . ?
H20A C20 H20B 108.2 . . ?
C20 C21 H21A 109.5 . . ?
C20 C21 H21B 109.5 . . ?
H21A C21 H21B 109.5 . . ?
C20 C21 H21C 109.5 . . ?
H21A C21 H21C 109.5 . . ?
H21B C21 H21C 109.5 . . ?
C23 C22 N1 126.4(8) . . ?
C23 C22 C19 122.9(8) . . ?
N1 C22 C19 110.6(8) . . ?
C24 C23 C22 126.2(8) . . ?
C24 C23 H23 116.9 . . ?
C22 C23 H23 116.9 . . ?
C23 C24 N2 125.9(9) . . ?
C23 C24 C25 125.2(9) . . ?
N2 C24 C25 108.8(9) . . ?
C27 C25 C24 108.4(9) . . ?
C27 C25 C26 129.0(11) . . ?
C24 C25 C26 122.6(11) . . ?
C25 C26 H26A 109.5 . . ?
C25 C26 H26B 109.5 . . ?
H26A C26 H26B 109.5 . . ?
C25 C26 H26C 109.5 . . ?
H26A C26 H26C 109.5 . . ?
H26B C26 H26C 109.5 . . ?
C25 C27 C30 105.9(9) . . ?
C25 C27 C28 128.8(10) . . ?
C30 C27 C28 124.7(10) . . ?
C27 C28 C29 112.6(11) . . ?
C27 C28 H28A 109.1 . . ?
C29 C28 H28A 109.1 . . ?
C27 C28 H28B 109.1 . . ?
C29 C28 H28B 109.1 . . ?
H28A C28 H28B 107.8 . . ?
C28 C29 H29A 109.5 . . ?
C28 C29 H29B 109.5 . . ?
H29A C29 H29B 109.5 . . ?
C28 C29 H29C 109.5 . . ?
H29A C29 H29C 109.5 . . ?
H29B C29 H29C 109.5 . . ?
C31 C30 N2 124.5(8) . . ?
C31 C30 C27 125.4(9) . . ?
N2 C30 C27 109.9(8) . . ?
C30 C31 C32 127.4(8) . . ?
C30 C31 H31 116.3 . . ?
C32 C31 H31 116.3 . . ?
C31 C32 N3 122.3(8) . . ?
C31 C32 C33 125.4(8) . . ?
N3 C32 C33 112.0(8) . . ?
C36 C33 C32 106.0(8) . . ?
C36 C33 C34 128.3(9) . . ?
C32 C33 C34 125.3(9) . . ?
C33 C34 C35 112.8(11) . . ?
C33 C34 H34A 109.0 . . ?
C35 C34 H34A 109.0 . . ?
C33 C34 H34B 109.0 . . ?
C35 C34 H34B 109.0 . . ?
H34A C34 H34B 107.8 . . ?
C34 C35 H35A 109.5 . . ?
C34 C35 H35B 109.5 . . ?
H35A C35 H35B 109.5 . . ?
C34 C35 H35C 109.5 . . ?
H35A C35 H35C 109.5 . . ?
H35B C35 H35C 109.5 . . ?
C33 C36 C38 107.1(8) . . ?
C33 C36 C37 128.0(10) . . ?
C38 C36 C37 124.9(10) . . ?
C36 C37 H37A 109.5 . . ?
C36 C37 H37B 109.5 . . ?
H37A C37 H37B 109.5 . . ?
C36 C37 H37C 109.5 . . ?
H37A C37 H37C 109.5 . . ?
H37B C37 H37C 109.5 . . ?
C39 C38 N3 123.5(8) . . ?
C39 C38 C36 125.7(8) . . ?
N3 C38 C36 110.8(8) . . ?
C38 C39 C40 127.4(8) . . ?
C38 C39 H39 116.3 . . ?
C40 C39 H39 116.3 . . ?
N4 C40 C39 126.1(8) . . ?
N4 C40 C41 109.6(8) . . ?
C39 C40 C41 124.2(8) . . ?
C44 C41 C40 107.6(8) . . ?
C44 C41 C42 129.0(9) . . ?
C40 C41 C42 123.2(8) . . ?
C41 C42 C43 111.5(9) . . ?
C41 C42 H42A 109.3 . . ?
C43 C42 H42A 109.3 . . ?
C41 C42 H42B 109.3 . . ?
C43 C42 H42B 109.3 . . ?
H42A C42 H42B 108.0 . . ?
C42 C43 H43A 109.5 . . ?
C42 C43 H43B 109.5 . . ?
H43A C43 H43B 109.5 . . ?
C42 C43 H43C 109.5 . . ?
H43A C43 H43C 109.5 . . ?
H43B C43 H43C 109.5 . . ?
C41 C44 C46 107.5(8) . . ?
C41 C44 C45 123.7(9) . . ?
C46 C44 C45 128.7(9) . . ?
C44 C45 H45A 109.5 . . ?
C44 C45 H45B 109.5 . . ?
H45A C45 H45B 109.5 . . ?
C44 C45 H45C 109.5 . . ?
H45A C45 H45C 109.5 . . ?
H45B C45 H45C 109.5 . . ?
N4 C46 C15 123.4(8) . . ?
N4 C46 C44 108.3(8) . . ?
C15 C46 C44 128.0(8) . . ?
C78 C47 C48 126.8(7) . . ?
C78 C47 C14 114.5(7) . . ?
C48 C47 C14 118.4(7) . . ?
N5 C48 C47 124.5(7) . . ?
N5 C48 C49 108.1(7) . . ?
C47 C48 C49 127.3(7) . . ?
C51 C49 C48 106.6(7) . . ?
C51 C49 C50 124.3(8) . . ?
C48 C49 C50 129.0(8) . . ?
C49 C50 H50A 109.5 . . ?
C49 C50 H50B 109.5 . . ?
H50A C50 H50B 109.5 . . ?
C49 C50 H50C 109.5 . . ?
H50A C50 H50C 109.5 . . ?
H50B C50 H50C 109.5 . . ?
C49 C51 C54 107.9(7) . . ?
C49 C51 C52 127.4(8) . . ?
C54 C51 C52 124.5(8) . . ?
C51 C52 C53 114.4(9) . . ?
C51 C52 H52A 108.7 . . ?
C53 C52 H52A 108.7 . . ?
C51 C52 H52B 108.7 . . ?
C53 C52 H52B 108.7 . . ?
H52A C52 H52B 107.6 . . ?
C52 C53 H53A 109.5 . . ?
C52 C53 H53B 109.5 . . ?
H53A C53 H53B 109.5 . . ?
C52 C53 H53C 109.5 . . ?
H53A C53 H53C 109.5 . . ?
H53B C53 H53C 109.5 . . ?
N5 C54 C55 125.4(7) . . ?
N5 C54 C51 109.5(7) . . ?
C55 C54 C51 125.2(8) . . ?
C56 C55 C54 128.0(8) . . ?
C56 C55 H55 116.0 . . ?
C54 C55 H55 116.0 . . ?
N6 C56 C55 125.8(8) . . ?
N6 C56 C57 108.8(8) . . ?
C55 C56 C57 125.4(8) . . ?
C59 C57 C56 107.0(8) . . ?
C59 C57 C58 130.2(9) . . ?
C56 C57 C58 122.7(8) . . ?
C57 C58 H58A 109.5 . . ?
C57 C58 H58B 109.5 . . ?
H58A C58 H58B 109.5 . . ?
C57 C58 H58C 109.5 . . ?
H58A C58 H58C 109.5 . . ?
H58B C58 H58C 109.5 . . ?
C57 C59 C62 107.8(8) . . ?
C57 C59 C60 128.4(10) . . ?
C62 C59 C60 123.8(9) . . ?
C61 C60 C59 114.4(14) . . ?
C61 C60 H60A 108.7 . . ?
C59 C60 H60A 108.7 . . ?
C61 C60 H60B 108.7 . . ?
C59 C60 H60B 108.7 . . ?
H60A C60 H60B 107.6 . . ?
C60 C61 H61A 109.5 . . ?
C60 C61 H61B 109.5 . . ?
H61A C61 H61B 109.5 . . ?
C60 C61 H61C 109.5 . . ?
H61A C61 H61C 109.5 . . ?
H61B C61 H61C 109.5 . . ?
C63 C62 N6 125.7(8) . . ?
C63 C62 C59 126.3(8) . . ?
N6 C62 C59 108.0(8) . . ?
C62 C63 C64 127.6(8) . . ?
C62 C63 H63 116.2 . . ?
C64 C63 H63 116.2 . . ?
N7 C64 C63 123.4(7) . . ?
N7 C64 C65 111.4(8) . . ?
C63 C64 C65 125.2(8) . . ?
C68 C65 C64 104.8(8) . . ?
C68 C65 C66 127.3(10) . . ?
C64 C65 C66 127.9(10) . . ?
C65 C66 C67 112.9(12) . . ?
C65 C66 H66A 109.0 . . ?
C67 C66 H66A 109.0 . . ?
C65 C66 H66B 109.0 . . ?
C67 C66 H66B 109.0 . . ?
H66A C66 H66B 107.8 . . ?
C66 C67 H67A 109.5 . . ?
C66 C67 H67B 109.5 . . ?
H67A C67 H67B 109.5 . . ?
C66 C67 H67C 109.5 . . ?
H67A C67 H67C 109.5 . . ?
H67B C67 H67C 109.5 . . ?
C65 C68 C70 106.9(8) . . ?
C65 C68 C69 127.5(9) . . ?
C70 C68 C69 125.6(9) . . ?
C68 C69 H69A 109.5 . . ?
C68 C69 H69B 109.5 . . ?
H69A C69 H69B 109.5 . . ?
C68 C69 H69C 109.5 . . ?
H69A C69 H69C 109.5 . . ?
H69B C69 H69C 109.5 . . ?
N7 C70 C71 124.2(7) . . ?
N7 C70 C68 110.5(7) . . ?
C71 C70 C68 125.2(8) . . ?
C72 C71 C70 128.9(8) . . ?
C72 C71 H71 115.5 . . ?
C70 C71 H71 115.5 . . ?
N8 C72 C71 125.1(7) . . ?
N8 C72 C73 110.3(7) . . ?
C71 C72 C73 124.6(8) . . ?
C76 C73 C72 107.6(8) . . ?
C76 C73 C74 126.8(8) . . ?
C72 C73 C74 125.5(8) . . ?
C75 C74 C73 111.4(10) . . ?
C75 C74 H74A 109.4 . . ?
C73 C74 H74A 109.4 . . ?
C75 C74 H74B 109.4 . . ?
C73 C74 H74B 109.4 . . ?
H74A C74 H74B 108.0 . . ?
C74 C75 H75A 109.5 . . ?
C74 C75 H75B 109.5 . . ?
H75A C75 H75B 109.5 . . ?
C74 C75 H75C 109.5 . . ?
H75A C75 H75C 109.5 . . ?
H75B C75 H75C 109.5 . . ?
C73 C76 C78 107.2(7) . . ?
C73 C76 C77 124.3(8) . . ?
C78 C76 C77 128.4(8) . . ?
C76 C77 H77A 109.5 . . ?
C76 C77 H77B 109.5 . . ?
H77A C77 H77B 109.5 . . ?
C76 C77 H77C 109.5 . . ?
H77A C77 H77C 109.5 . . ?
H77B C77 H77C 109.5 . . ?
N8 C78 C47 124.8(7) . . ?
N8 C78 C76 106.9(7) . . ?
C47 C78 C76 128.2(7) . . ?
O2 C79 Ru 178.6(8) . . ?
Ga O1 Ru 155.8(3) . . ?
C22 N1 C16 105.7(7) . . ?
C22 N1 Ga 125.4(6) . . ?
C16 N1 Ga 127.7(5) . . ?
C24 N2 C30 106.9(7) . . ?
C24 N2 Ga 125.7(6) . . ?
C30 N2 Ga 126.8(6) . . ?
C38 N3 C32 104.0(7) . . ?
C38 N3 Ga 126.8(6) . . ?
C32 N3 Ga 128.6(6) . . ?
C40 N4 C46 106.9(7) . . ?
C40 N4 Ga 123.6(6) . . ?
C46 N4 Ga 125.9(5) . . ?
C54 N5 C48 107.9(6) . . ?
C54 N5 Ru 124.5(5) . . ?
C48 N5 Ru 127.3(5) . . ?
C56 N6 C62 108.4(7) . . ?
C56 N6 Ru 125.0(5) . . ?
C62 N6 Ru 126.5(6) . . ?
C64 N7 C70 106.4(6) . . ?
C64 N7 Ru 127.9(6) . . ?
C70 N7 Ru 125.6(5) . . ?
C72 N8 C78 108.0(7) . . ?
C72 N8 Ru 125.1(5) . . ?
C78 N8 Ru 126.6(5) . . ?
Cl1 C80 Cl2 109.5(18) . . ?
Cl1 C80 H80A 109.8 . . ?
Cl2 C80 H80A 109.8 . . ?
Cl1 C80 H80B 109.8 . . ?
Cl2 C80 H80B 109.8 . . ?
H80A C80 H80B 108.2 . . ?
Cl4 C81 Cl3 106.5(17) . . ?
Cl4 C81 H81A 110.4 . . ?
Cl3 C81 H81A 110.4 . . ?
Cl4 C81 H81B 110.4 . . ?
Cl3 C81 H81B 110.4 . . ?
H81A C81 H81B 108.6 . . ?

loop_
_geom_bond_atom_site_label_1
_geom_bond_atom_site_label_2
_geom_bond_distance
_geom_bond_site_symmetry_2
_geom_bond_publ_flag
Ru C79 1.784(8) . ?
Ru N5 2.055(6) . ?
Ru N7 2.056(6) . ?
Ru N8 2.062(6) . ?
Ru N6 2.068(7) . ?
Ru O1 2.183(5) . ?
Ga O1 1.852(5) . ?
Ga N3 2.016(6) . ?
Ga N1 2.050(7) . ?
Ga N4 2.051(7) . ?
Ga N2 2.052(7) . ?
C1 C14 1.360(11) . ?
C1 C2 1.410(13) . ?
C1 H1 0.9300 . ?
C2 C3 1.355(14) . ?
C2 H2 0.9300 . ?
C3 C4 1.428(13) . ?
C3 H3 0.9300 . ?
C4 C5 1.384(14) . ?
C4 C13 1.456(11) . ?
C5 C6 1.391(13) . ?
C5 H5 0.9300 . ?
C6 C7 1.418(14) . ?
C6 C11 1.436(11) . ?
C7 C8 1.371(17) . ?
C7 H7 0.9300 . ?
C8 C9 1.391(15) . ?
C8 H8 0.9300 . ?
C9 C10 1.353(13) . ?
C9 H9 0.9300 . ?
C10 C11 1.430(12) . ?
C10 C15 1.515(12) . ?
C11 C12 1.389(12) . ?
C12 C13 1.387(11) . ?
C12 H12 0.9300 . ?
C13 C14 1.412(11) . ?
C14 C47 1.522(10) . ?
C15 C16 1.396(12) . ?
C15 C46 1.397(12) . ?
C16 N1 1.386(10) . ?
C16 C17 1.459(11) . ?
C17 C19 1.370(13) . ?
C17 C18 1.523(13) . ?
C18 H18A 0.9600 . ?
C18 H18B 0.9600 . ?
C18 H18C 0.9600 . ?
C19 C22 1.445(13) . ?
C19 C20 1.515(12) . ?
C20 C21 1.542(17) . ?
C20 H20A 0.9700 . ?
C20 H20B 0.9700 . ?
C21 H21A 0.9600 . ?
C21 H21B 0.9600 . ?
C21 H21C 0.9600 . ?
C22 C23 1.364(13) . ?
C22 N1 1.372(10) . ?
C23 C24 1.358(13) . ?
C23 H23 0.9300 . ?
C24 N2 1.372(10) . ?
C24 C25 1.446(14) . ?
C25 C27 1.343(15) . ?
C25 C26 1.521(14) . ?
C26 H26A 0.9600 . ?
C26 H26B 0.9600 . ?
C26 H26C 0.9600 . ?
C27 C30 1.457(12) . ?
C27 C28 1.490(15) . ?
C28 C29 1.521(18) . ?
C28 H28A 0.9700 . ?
C28 H28B 0.9700 . ?
C29 H29A 0.9600 . ?
C29 H29B 0.9600 . ?
C29 H29C 0.9600 . ?
C30 C31 1.355(12) . ?
C30 N2 1.368(11) . ?
C31 C32 1.374(12) . ?
C31 H31 0.9300 . ?
C32 N3 1.390(10) . ?
C32 C33 1.430(12) . ?
C33 C36 1.376(14) . ?
C33 C34 1.468(13) . ?
C34 C35 1.542(18) . ?
C34 H34A 0.9700 . ?
C34 H34B 0.9700 . ?
C35 H35A 0.9600 . ?
C35 H35B 0.9600 . ?
C35 H35C 0.9600 . ?
C36 C38 1.437(12) . ?
C36 C37 1.501(14) . ?
C37 H37A 0.9600 . ?
C37 H37B 0.9600 . ?
C37 H37C 0.9600 . ?
C38 C39 1.367(12) . ?
C38 N3 1.395(10) . ?
C39 C40 1.383(12) . ?
C39 H39 0.9300 . ?
C40 N4 1.370(10) . ?
C40 C41 1.443(12) . ?
C41 C44 1.339(13) . ?
C41 C42 1.503(13) . ?
C42 C43 1.528(14) . ?
C42 H42A 0.9700 . ?
C42 H42B 0.9700 . ?
C43 H43A 0.9600 . ?
C43 H43B 0.9600 . ?
C43 H43C 0.9600 . ?
C44 C46 1.461(12) . ?
C44 C45 1.523(13) . ?
C45 H45A 0.9600 . ?
C45 H45B 0.9600 . ?
C45 H45C 0.9600 . ?
C46 N4 1.389(10) . ?
C47 C78 1.385(11) . ?
C47 C48 1.408(11) . ?
C48 N5 1.373(9) . ?
C48 C49 1.483(11) . ?
C49 C51 1.351(12) . ?
C49 C50 1.493(12) . ?
C50 H50A 0.9600 . ?
C50 H50B 0.9600 . ?
C50 H50C 0.9600 . ?
C51 C54 1.442(11) . ?
C51 C52 1.482(13) . ?
C52 C53 1.513(15) . ?
C52 H52A 0.9700 . ?
C52 H52B 0.9700 . ?
C53 H53A 0.9600 . ?
C53 H53B 0.9600 . ?
C53 H53C 0.9600 . ?
C54 N5 1.371(10) . ?
C54 C55 1.397(11) . ?
C55 C56 1.371(12) . ?
C55 H55 0.9300 . ?
C56 N6 1.351(10) . ?
C56 C57 1.475(11) . ?
C57 C59 1.329(13) . ?
C57 C58 1.510(13) . ?
C58 H58A 0.9600 . ?
C58 H58B 0.9600 . ?
C58 H58C 0.9600 . ?
C59 C62 1.470(12) . ?
C59 C60 1.491(14) . ?
C60 C61 1.45(2) . ?
C60 H60A 0.9700 . ?
C60 H60B 0.9700 . ?
C61 H61A 0.9600 . ?
C61 H61B 0.9600 . ?
C61 H61C 0.9600 . ?
C62 C63 1.350(13) . ?
C62 N6 1.373(10) . ?
C63 C64 1.414(13) . ?
C63 H63 0.9300 . ?
C64 N7 1.369(10) . ?
C64 C65 1.452(12) . ?
C65 C68 1.403(14) . ?
C65 C66 1.462(13) . ?
C66 C67 1.49(2) . ?
C66 H66A 0.9700 . ?
C66 H66B 0.9700 . ?
C67 H67A 0.9600 . ?
C67 H67B 0.9600 . ?
C67 H67C 0.9600 . ?
C68 C70 1.442(11) . ?
C68 C69 1.483(14) . ?
C69 H69A 0.9600 . ?
C69 H69B 0.9600 . ?
C69 H69C 0.9600 . ?
C70 N7 1.372(11) . ?
C70 C71 1.386(11) . ?
C71 C72 1.384(11) . ?
C71 H71 0.9300 . ?
C72 N8 1.355(10) . ?
C72 C73 1.429(12) . ?
C73 C76 1.341(12) . ?
C73 C74 1.509(12) . ?
C74 C75 1.515(17) . ?
C74 H74A 0.9700 . ?
C74 H74B 0.9700 . ?
C75 H75A 0.9600 . ?
C75 H75B 0.9600 . ?
C75 H75C 0.9600 . ?
C76 C78 1.487(11) . ?
C76 C77 1.515(12) . ?
C77 H77A 0.9600 . ?
C77 H77B 0.9600 . ?
C77 H77C 0.9600 . ?
C78 N8 1.381(9) . ?
C79 O2 1.174(10) . ?
C80 Cl1 1.56(2) . ?
C80 Cl2 1.59(2) . ?
C80 H80A 0.9700 . ?
C80 H80B 0.9700 . ?
C81 Cl4 1.57(2) . ?
C81 Cl3 1.59(2) . ?
C81 H81A 0.9700 . ?
C81 H81B 0.9700 . ?

loop_
_geom_torsion_atom_site_label_1
_geom_torsion_atom_site_label_2
_geom_torsion_atom_site_label_3
_geom_torsion_atom_site_label_4
_geom_torsion
_geom_torsion_site_symmetry_1
_geom_torsion_site_symmetry_2
_geom_torsion_site_symmetry_3
_geom_torsion_site_symmetry_4
_geom_torsion_publ_flag
C14 C1 C2 C3 2.9(17) . . . . ?
C1 C2 C3 C4 -2.6(17) . . . . ?
C2 C3 C4 C5 179.8(10) . . . . ?
C2 C3 C4 C13 -1.2(15) . . . . ?
C3 C4 C5 C6 178.4(9) . . . . ?
C13 C4 C5 C6 -0.7(14) . . . . ?
C4 C5 C6 C7 -179.9(10) . . . . ?
C4 C5 C6 C11 -2.6(15) . . . . ?
C5 C6 C7 C8 176.5(12) . . . . ?
C11 C6 C7 C8 -0.9(18) . . . . ?
C6 C7 C8 C9 -1(2) . . . . ?
C7 C8 C9 C10 3(2) . . . . ?
C8 C9 C10 C11 -2.5(17) . . . . ?
C8 C9 C10 C15 -176.7(11) . . . . ?
C9 C10 C11 C12 -179.9(9) . . . . ?
C15 C10 C11 C12 -5.4(13) . . . . ?
C9 C10 C11 C6 0.7(14) . . . . ?
C15 C10 C11 C6 175.1(8) . . . . ?
C5 C6 C11 C12 4.1(13) . . . . ?
C7 C6 C11 C12 -178.5(9) . . . . ?
C5 C6 C11 C10 -176.5(9) . . . . ?
C7 C6 C11 C10 1.0(13) . . . . ?
C10 C11 C12 C13 178.3(8) . . . . ?
C6 C11 C12 C13 -2.3(13) . . . . ?
C11 C12 C13 C14 177.6(8) . . . . ?
C11 C12 C13 C4 -1.0(13) . . . . ?
C5 C4 C13 C12 2.5(12) . . . . ?
C3 C4 C13 C12 -176.6(8) . . . . ?
C5 C4 C13 C14 -176.2(8) . . . . ?
C3 C4 C13 C14 4.8(12) . . . . ?
C2 C1 C14 C13 0.9(14) . . . . ?
C2 C1 C14 C47 -176.2(9) . . . . ?
C12 C13 C14 C1 176.8(9) . . . . ?
C4 C13 C14 C1 -4.6(12) . . . . ?
C12 C13 C14 C47 -6.0(12) . . . . ?
C4 C13 C14 C47 172.6(7) . . . . ?
C9 C10 C15 C16 95.2(11) . . . . ?
C11 C10 C15 C16 -79.1(10) . . . . ?
C9 C10 C15 C46 -85.0(12) . . . . ?
C11 C10 C15 C46 100.6(9) . . . . ?
C46 C15 C16 N1 -7.4(13) . . . . ?
C10 C15 C16 N1 172.3(7) . . . . ?
C46 C15 C16 C17 170.1(8) . . . . ?
C10 C15 C16 C17 -10.2(12) . . . . ?
N1 C16 C17 C19 -1.2(9) . . . . ?
C15 C16 C17 C19 -179.0(8) . . . . ?
N1 C16 C17 C18 179.0(9) . . . . ?
C15 C16 C17 C18 1.2(15) . . . . ?
C16 C17 C19 C22 -0.3(10) . . . . ?
C18 C17 C19 C22 179.5(8) . . . . ?
C16 C17 C19 C20 178.4(9) . . . . ?
C18 C17 C19 C20 -1.7(15) . . . . ?
C17 C19 C20 C21 -87.8(13) . . . . ?
C22 C19 C20 C21 90.7(13) . . . . ?
C17 C19 C22 C23 -175.3(9) . . . . ?
C20 C19 C22 C23 5.9(14) . . . . ?
C17 C19 C22 N1 1.8(10) . . . . ?
C20 C19 C22 N1 -177.0(8) . . . . ?
N1 C22 C23 C24 2.0(16) . . . . ?
C19 C22 C23 C24 178.6(9) . . . . ?
C22 C23 C24 N2 0.9(17) . . . . ?
C22 C23 C24 C25 177.7(10) . . . . ?
C23 C24 C25 C27 -178.4(10) . . . . ?
N2 C24 C25 C27 -1.1(12) . . . . ?
C23 C24 C25 C26 2.8(17) . . . . ?
N2 C24 C25 C26 -179.9(10) . . . . ?
C24 C25 C27 C30 1.8(12) . . . . ?
C26 C25 C27 C30 -179.5(12) . . . . ?
C24 C25 C27 C28 173.6(10) . . . . ?
C26 C25 C27 C28 -8(2) . . . . ?
C25 C27 C28 C29 -86.0(15) . . . . ?
C30 C27 C28 C29 84.5(14) . . . . ?
C25 C27 C30 C31 173.5(10) . . . . ?
C28 C27 C30 C31 1.2(16) . . . . ?
C25 C27 C30 N2 -1.9(11) . . . . ?
C28 C27 C30 N2 -174.2(9) . . . . ?
N2 C30 C31 C32 1.4(15) . . . . ?
C27 C30 C31 C32 -173.4(9) . . . . ?
C30 C31 C32 N3 -1.8(15) . . . . ?
C30 C31 C32 C33 171.1(9) . . . . ?
C31 C32 C33 C36 -174.1(9) . . . . ?
N3 C32 C33 C36 -0.5(11) . . . . ?
C31 C32 C33 C34 -0.2(16) . . . . ?
N3 C32 C33 C34 173.4(10) . . . . ?
C36 C33 C34 C35 86.7(14) . . . . ?
C32 C33 C34 C35 -85.9(14) . . . . ?
C32 C33 C36 C38 -0.2(11) . . . . ?
C34 C33 C36 C38 -173.8(10) . . . . ?
C32 C33 C36 C37 -179.4(11) . . . . ?
C34 C33 C36 C37 6.9(19) . . . . ?
C33 C36 C38 C39 -179.4(9) . . . . ?
C37 C36 C38 C39 -0.1(17) . . . . ?
C33 C36 C38 N3 0.8(11) . . . . ?
C37 C36 C38 N3 -179.9(10) . . . . ?
N3 C38 C39 C40 -1.1(16) . . . . ?
C36 C38 C39 C40 179.1(10) . . . . ?
C38 C39 C40 N4 6.4(17) . . . . ?
C38 C39 C40 C41 -171.7(9) . . . . ?
N4 C40 C41 C44 -3.9(11) . . . . ?
C39 C40 C41 C44 174.4(9) . . . . ?
N4 C40 C41 C42 -179.2(8) . . . . ?
C39 C40 C41 C42 -0.9(15) . . . . ?
C44 C41 C42 C43 -93.8(13) . . . . ?
C40 C41 C42 C43 80.5(12) . . . . ?
C40 C41 C44 C46 3.7(10) . . . . ?
C42 C41 C44 C46 178.7(9) . . . . ?
C40 C41 C44 C45 -171.7(10) . . . . ?
C42 C41 C44 C45 3.2(16) . . . . ?
C16 C15 C46 N4 -0.3(13) . . . . ?
C10 C15 C46 N4 180.0(8) . . . . ?
C16 C15 C46 C44 -174.3(8) . . . . ?
C10 C15 C46 C44 6.0(13) . . . . ?
C41 C44 C46 N4 -2.4(10) . . . . ?
C45 C44 C46 N4 172.8(10) . . . . ?
C41 C44 C46 C15 172.3(9) . . . . ?
C45 C44 C46 C15 -12.5(16) . . . . ?
C1 C14 C47 C78 101.4(10) . . . . ?
C13 C14 C47 C78 -75.8(9) . . . . ?
C1 C14 C47 C48 -83.4(10) . . . . ?
C13 C14 C47 C48 99.5(9) . . . . ?
C78 C47 C48 N5 -3.0(13) . . . . ?
C14 C47 C48 N5 -177.6(7) . . . . ?
C78 C47 C48 C49 174.6(8) . . . . ?
C14 C47 C48 C49 0.0(12) . . . . ?
N5 C48 C49 C51 -1.8(9) . . . . ?
C47 C48 C49 C51 -179.7(8) . . . . ?
N5 C48 C49 C50 175.4(9) . . . . ?
C47 C48 C49 C50 -2.5(14) . . . . ?
C48 C49 C51 C54 1.6(9) . . . . ?
C50 C49 C51 C54 -175.8(8) . . . . ?
C48 C49 C51 C52 176.4(9) . . . . ?
C50 C49 C51 C52 -1.0(15) . . . . ?
C49 C51 C52 C53 -90.3(12) . . . . ?
C54 C51 C52 C53 83.7(12) . . . . ?
C49 C51 C54 N5 -0.9(9) . . . . ?
C52 C51 C54 N5 -175.9(8) . . . . ?
C49 C51 C54 C55 177.2(8) . . . . ?
C52 C51 C54 C55 2.3(14) . . . . ?
N5 C54 C55 C56 3.0(14) . . . . ?
C51 C54 C55 C56 -174.8(9) . . . . ?
C54 C55 C56 N6 2.0(15) . . . . ?
C54 C55 C56 C57 -177.5(9) . . . . ?
N6 C56 C57 C59 0.9(11) . . . . ?
C55 C56 C57 C59 -179.6(9) . . . . ?
N6 C56 C57 C58 178.9(9) . . . . ?
C55 C56 C57 C58 -1.5(15) . . . . ?
C56 C57 C59 C62 -0.4(11) . . . . ?
C58 C57 C59 C62 -178.2(10) . . . . ?
C56 C57 C59 C60 -179.9(13) . . . . ?
C58 C57 C59 C60 2(2) . . . . ?
C57 C59 C60 C61 98.9(17) . . . . ?
C62 C59 C60 C61 -80.5(17) . . . . ?
C57 C59 C62 C63 177.3(10) . . . . ?
C60 C59 C62 C63 -3.2(18) . . . . ?
C57 C59 C62 N6 -0.1(11) . . . . ?
C60 C59 C62 N6 179.4(11) . . . . ?
N6 C62 C63 C64 -0.8(16) . . . . ?
C59 C62 C63 C64 -177.9(10) . . . . ?
C62 C63 C64 N7 -1.3(16) . . . . ?
C62 C63 C64 C65 178.3(10) . . . . ?
N7 C64 C65 C68 -0.3(11) . . . . ?
C63 C64 C65 C68 -179.9(9) . . . . ?
N7 C64 C65 C66 -177.9(11) . . . . ?
C63 C64 C65 C66 2.5(17) . . . . ?
C68 C65 C66 C67 -78.2(17) . . . . ?
C64 C65 C66 C67 98.9(15) . . . . ?
C64 C65 C68 C70 -0.2(11) . . . . ?
C66 C65 C68 C70 177.4(11) . . . . ?
C64 C65 C68 C69 -179.6(11) . . . . ?
C66 C65 C68 C69 -2(2) . . . . ?
C65 C68 C70 N7 0.6(11) . . . . ?
C69 C68 C70 N7 180.0(10) . . . . ?
C65 C68 C70 C71 -176.2(10) . . . . ?
C69 C68 C70 C71 3.2(17) . . . . ?
N7 C70 C71 C72 0.8(16) . . . . ?
C68 C70 C71 C72 177.1(10) . . . . ?
C70 C71 C72 N8 3.4(16) . . . . ?
C70 C71 C72 C73 -177.2(9) . . . . ?
N8 C72 C73 C76 -0.2(10) . . . . ?
C71 C72 C73 C76 -179.7(9) . . . . ?
N8 C72 C73 C74 -176.5(9) . . . . ?
C71 C72 C73 C74 4.0(15) . . . . ?
C76 C73 C74 C75 -83.1(13) . . . . ?
C72 C73 C74 C75 92.5(12) . . . . ?
C72 C73 C76 C78 1.3(10) . . . . ?
C74 C73 C76 C78 177.5(9) . . . . ?
C72 C73 C76 C77 -176.1(9) . . . . ?
C74 C73 C76 C77 0.2(16) . . . . ?
C48 C47 C78 N8 -6.0(13) . . . . ?
C14 C47 C78 N8 168.8(7) . . . . ?
C48 C47 C78 C76 178.5(8) . . . . ?
C14 C47 C78 C76 -6.7(12) . . . . ?
C73 C76 C78 N8 -2.0(10) . . . . ?
C77 C76 C78 N8 175.2(9) . . . . ?
C73 C76 C78 C47 174.2(8) . . . . ?
C77 C76 C78 C47 -8.6(15) . . . . ?
N5 Ru C79 O2 91(33) . . . . ?
N7 Ru C79 O2 -89(33) . . . . ?
N8 Ru C79 O2 2(33) . . . . ?
N6 Ru C79 O2 -178(100) . . . . ?
O1 Ru C79 O2 63(35) . . . . ?
N3 Ga O1 Ru 31.2(9) . . . . ?
N1 Ga O1 Ru -150.2(9) . . . . ?
N4 Ga O1 Ru 123.0(9) . . . . ?
N2 Ga O1 Ru -58.6(9) . . . . ?
C79 Ru O1 Ga 159(4) . . . . ?
N5 Ru O1 Ga 130.8(9) . . . . ?
N7 Ru O1 Ga -48.7(9) . . . . ?
N8 Ru O1 Ga -139.2(9) . . . . ?
N6 Ru O1 Ga 39.8(9) . . . . ?
C23 C22 N1 C16 174.5(9) . . . . ?
C19 C22 N1 C16 -2.4(9) . . . . ?
C23 C22 N1 Ga 5.6(12) . . . . ?
C19 C22 N1 Ga -171.4(5) . . . . ?
C15 C16 N1 C22 -179.9(7) . . . . ?
C17 C16 N1 C22 2.2(9) . . . . ?
C15 C16 N1 Ga -11.3(11) . . . . ?
C17 C16 N1 Ga 170.8(5) . . . . ?
O1 Ga N1 C22 94.4(6) . . . . ?
N3 Ga N1 C22 -88.9(9) . . . . ?
N4 Ga N1 C22 -168.9(6) . . . . ?
N2 Ga N1 C22 -10.5(6) . . . . ?
O1 Ga N1 C16 -72.1(7) . . . . ?
N3 Ga N1 C16 104.6(8) . . . . ?
N4 Ga N1 C16 24.7(6) . . . . ?
N2 Ga N1 C16 -177.0(6) . . . . ?
C23 C24 N2 C30 177.2(9) . . . . ?
C25 C24 N2 C30 -0.1(10) . . . . ?
C23 C24 N2 Ga -10.9(13) . . . . ?
C25 C24 N2 Ga 171.8(6) . . . . ?
C31 C30 N2 C24 -174.2(9) . . . . ?
C27 C30 N2 C24 1.2(10) . . . . ?
C31 C30 N2 Ga 14.0(13) . . . . ?
C27 C30 N2 Ga -170.6(6) . . . . ?
O1 Ga N2 C24 -87.5(7) . . . . ?
N3 Ga N2 C24 169.8(7) . . . . ?
N1 Ga N2 C24 13.0(7) . . . . ?
N4 Ga N2 C24 88.2(10) . . . . ?
O1 Ga N2 C30 82.8(7) . . . . ?
N3 Ga N2 C30 -19.9(7) . . . . ?
N1 Ga N2 C30 -176.7(7) . . . . ?
N4 Ga N2 C30 -101.5(9) . . . . ?
C39 C38 N3 C32 179.1(9) . . . . ?
C36 C38 N3 C32 -1.1(10) . . . . ?
C39 C38 N3 Ga 7.4(12) . . . . ?
C36 C38 N3 Ga -172.9(6) . . . . ?
C31 C32 N3 C38 174.8(8) . . . . ?
C33 C32 N3 C38 1.0(9) . . . . ?
C31 C32 N3 Ga -13.6(12) . . . . ?
C33 C32 N3 Ga 172.6(6) . . . . ?
O1 Ga N3 C38 85.2(7) . . . . ?
N1 Ga N3 C38 -91.4(9) . . . . ?
N4 Ga N3 C38 -12.4(7) . . . . ?
N2 Ga N3 C38 -170.3(7) . . . . ?
O1 Ga N3 C32 -84.5(7) . . . . ?
N1 Ga N3 C32 98.8(9) . . . . ?
N4 Ga N3 C32 177.8(7) . . . . ?
N2 Ga N3 C32 19.9(7) . . . . ?
C39 C40 N4 C46 -176.0(9) . . . . ?
C41 C40 N4 C46 2.4(10) . . . . ?
C39 C40 N4 Ga -16.4(13) . . . . ?
C41 C40 N4 Ga 161.9(6) . . . . ?
C15 C46 N4 C40 -175.0(8) . . . . ?
C44 C46 N4 C40 -0.1(9) . . . . ?
C15 C46 N4 Ga 26.0(11) . . . . ?
C44 C46 N4 Ga -159.0(6) . . . . ?
O1 Ga N4 C40 -87.1(7) . . . . ?
N3 Ga N4 C40 16.3(7) . . . . ?
N1 Ga N4 C40 172.9(7) . . . . ?
N2 Ga N4 C40 97.2(9) . . . . ?
O1 Ga N4 C46 68.6(7) . . . . ?
N3 Ga N4 C46 171.9(7) . . . . ?
N1 Ga N4 C46 -31.4(7) . . . . ?
N2 Ga N4 C46 -107.2(9) . . . . ?
C55 C54 N5 C48 -178.4(8) . . . . ?
C51 C54 N5 C48 -0.3(9) . . . . ?
C55 C54 N5 Ru -4.7(11) . . . . ?
C51 C54 N5 Ru 173.4(5) . . . . ?
C47 C48 N5 C54 179.2(7) . . . . ?
C49 C48 N5 C54 1.3(8) . . . . ?
C47 C48 N5 Ru 5.7(11) . . . . ?
C49 C48 N5 Ru -172.3(5) . . . . ?
C79 Ru N5 C54 93.6(7) . . . . ?
N7 Ru N5 C54 -83(3) . . . . ?
N8 Ru N5 C54 -173.6(6) . . . . ?
N6 Ru N5 C54 2.0(6) . . . . ?
O1 Ru N5 C54 -88.5(6) . . . . ?
C79 Ru N5 C48 -93.9(7) . . . . ?
N7 Ru N5 C48 89(3) . . . . ?
N8 Ru N5 C48 -1.1(6) . . . . ?
N6 Ru N5 C48 174.5(6) . . . . ?
O1 Ru N5 C48 84.0(6) . . . . ?
C55 C56 N6 C62 179.5(9) . . . . ?
C57 C56 N6 C62 -0.9(10) . . . . ?
C55 C56 N6 Ru -4.4(13) . . . . ?
C57 C56 N6 Ru 175.1(6) . . . . ?
C63 C62 N6 C56 -176.8(9) . . . . ?
C59 C62 N6 C56 0.7(10) . . . . ?
C63 C62 N6 Ru 7.2(13) . . . . ?
C59 C62 N6 Ru -175.3(6) . . . . ?
C79 Ru N6 C56 -92.6(7) . . . . ?
N5 Ru N6 C56 2.2(7) . . . . ?
N7 Ru N6 C56 176.4(7) . . . . ?
N8 Ru N6 C56 97(3) . . . . ?
O1 Ru N6 C56 83.6(7) . . . . ?
C79 Ru N6 C62 82.8(8) . . . . ?
N5 Ru N6 C62 177.6(7) . . . . ?
N7 Ru N6 C62 -8.2(7) . . . . ?
N8 Ru N6 C62 -88(3) . . . . ?
O1 Ru N6 C62 -101.0(7) . . . . ?
C63 C64 N7 C70 -179.7(8) . . . . ?
C65 C64 N7 C70 0.6(10) . . . . ?
C63 C64 N7 Ru -3.2(13) . . . . ?
C65 C64 N7 Ru 177.1(6) . . . . ?
C71 C70 N7 C64 176.1(9) . . . . ?
C68 C70 N7 C64 -0.8(10) . . . . ?
C71 C70 N7 Ru -0.5(13) . . . . ?
C68 C70 N7 Ru -177.3(6) . . . . ?
C79 Ru N7 C64 -85.0(7) . . . . ?
N5 Ru N7 C64 92(3) . . . . ?
N8 Ru N7 C64 -177.8(7) . . . . ?
N6 Ru N7 C64 6.5(7) . . . . ?
O1 Ru N7 C64 97.0(7) . . . . ?
C79 Ru N7 C70 90.8(7) . . . . ?
N5 Ru N7 C70 -92(3) . . . . ?
N8 Ru N7 C70 -2.0(7) . . . . ?
N6 Ru N7 C70 -177.7(7) . . . . ?
O1 Ru N7 C70 -87.1(7) . . . . ?
C71 C72 N8 C78 178.4(8) . . . . ?
C73 C72 N8 C78 -1.1(9) . . . . ?
C71 C72 N8 Ru -7.1(12) . . . . ?
C73 C72 N8 Ru 173.4(5) . . . . ?
C47 C78 N8 C72 -174.5(8) . . . . ?
C76 C78 N8 C72 1.8(9) . . . . ?
C47 C78 N8 Ru 11.1(11) . . . . ?
C76 C78 N8 Ru -172.6(5) . . . . ?
C79 Ru N8 C72 -85.6(7) . . . . ?
N5 Ru N8 C72 179.7(6) . . . . ?
N7 Ru N8 C72 5.6(6) . . . . ?
N6 Ru N8 C72 85(3) . . . . ?
O1 Ru N8 C72 98.3(6) . . . . ?
C79 Ru N8 C78 87.9(7) . . . . ?
N5 Ru N8 C78 -6.8(6) . . . . ?
N7 Ru N8 C78 179.1(6) . . . . ?
N6 Ru N8 C78 -101(3) . . . . ?
O1 Ru N8 C78 -88.2(6) . . . . ?
